data_2234421
loop_
_publ_author_name
'Yu, Shan-Shan'
'Zhou, Hong'
'Ren, Xiao-Ming'

_publ_section_title
;
 Bis(4-dimethylamino-1-ethylpyridinium)
 bis(1,2-dicyanoethene-1,2-dithiolato-\k^2^<i>S</i>,<i>S</i>')nickelate(II)
;
_journal_coeditor_code TK5062
_journal_issue 4
_journal_name_full 'Acta Crystallographica Section E'
_journal_page_first m395
_journal_paper_doi 10.1107/S1600536812008161
_journal_volume 68
_journal_year 2012
_chemical_formula_iupac '(C9 H15 N2)2 [Ni (C4 N2 S2)2]'
_chemical_formula_moiety '2(C9 H15 N2 +), C8 N4 Ni S4 2-'
_chemical_formula_sum 'C26 H30 N8 Ni S4'
_chemical_formula_weight 641.55
_chemical_name_systematic
;
Bis(4-dimethylamino-1-ethylpyridinium)
bis(1,2-dicyanoethene-1,2-dithiolato-\k^2^<i>S</i>,<i>S</i>')nickelate(II)
;
_space_group_IT_number 2
_symmetry_cell_setting triclinic
_symmetry_space_group_name_Hall '-P 1'
_symmetry_space_group_name_H-M 'P -1'
_atom_sites_solution_hydrogens geom
_atom_sites_solution_primary direct
_atom_sites_solution_secondary difmap
_audit_creation_method SHELXL-97
_cell_angle_alpha 108.243(3)
_cell_angle_beta 100.034(3)
_cell_angle_gamma 107.830(2)
_cell_formula_units_Z 1
_cell_length_a 8.1468(14)
_cell_length_b 9.3305(16)
_cell_length_c 11.663(3)
_cell_measurement_temperature 296(2)
_cell_volume 764.9(3)
_computing_cell_refinement 'SMART (Bruker, 2000)'
_computing_data_collection 'SMART (Bruker, 2000)'
_computing_data_reduction 'SAINT (Bruker, 2000)'
_computing_molecular_graphics 'SHELXTL (Sheldrick, 2008)'
_computing_publication_material 'SHELXTL (Sheldrick, 2008)'
_computing_structure_refinement 'SHELXTL (Sheldrick, 2008)'
_computing_structure_solution 'SHELXTL (Sheldrick, 2008)'
_diffrn_ambient_temperature 296(2)
_diffrn_measured_fraction_theta_full 0.992
_diffrn_measured_fraction_theta_max 0.992
_diffrn_measurement_device_type 'Bruker SMART CCD area-detector'
_diffrn_measurement_method '\f and \w scans'
_diffrn_radiation_monochromator graphite
_diffrn_radiation_source 'fine-focus sealed tube'
_diffrn_radiation_type MoK\a
_diffrn_radiation_wavelength 0.71073
_diffrn_reflns_av_R_equivalents 0.0311
_diffrn_reflns_av_sigmaI/netI 0.0422
_diffrn_reflns_limit_h_max 9
_diffrn_reflns_limit_h_min -9
_diffrn_reflns_limit_k_max 11
_diffrn_reflns_limit_k_min -11
_diffrn_reflns_limit_l_max 14
_diffrn_reflns_limit_l_min -14
_diffrn_reflns_number 5798
_diffrn_reflns_theta_full 25.50
_diffrn_reflns_theta_max 25.50
_diffrn_reflns_theta_min 1.93
_exptl_absorpt_coefficient_mu 0.938
_exptl_absorpt_correction_T_max 0.910
_exptl_absorpt_correction_T_min 0.894
_exptl_absorpt_correction_type multi-scan
_exptl_absorpt_process_details '(SADABS; Sheldrick, 2002)'
_exptl_crystal_colour red
_exptl_crystal_density_diffrn 1.393
_exptl_crystal_density_method 'not measured'
_exptl_crystal_description block
_exptl_crystal_F_000 334
_exptl_crystal_size_max 0.3
_exptl_crystal_size_mid 0.1
_exptl_crystal_size_min 0.1
_refine_diff_density_max 0.250
_refine_diff_density_min -0.342
_refine_ls_extinction_method none
_refine_ls_goodness_of_fit_ref 0.953
_refine_ls_hydrogen_treatment constr
_refine_ls_matrix_type full
_refine_ls_number_parameters 181
_refine_ls_number_reflns 2827
_refine_ls_number_restraints 0
_refine_ls_restrained_S_all 0.953
_refine_ls_R_factor_all 0.0455
_refine_ls_R_factor_gt 0.0370
_refine_ls_shift/su_max 0.000
_refine_ls_shift/su_mean 0.000
_refine_ls_structure_factor_coef Fsqd
_refine_ls_weighting_details 'calc w=1/[\s^2^(Fo^2^)+(0.0910P)^2^+0.1169P] where P=(Fo^2^+2Fc^2^)/3'
_refine_ls_weighting_scheme calc
_refine_ls_wR_factor_gt 0.1150
_refine_ls_wR_factor_ref 0.1283
_reflns_number_gt 2371
_reflns_number_total 2827
_reflns_threshold_expression I>2\s(I)
_cod_data_source_file tk5062.cif
_cod_data_source_block I
_cod_original_cell_volume 765.0(3)
_cod_database_code 2234421
_cod_database_fobs_code 2234421

loop_
_symmetry_equiv_pos_as_xyz
'x, y, z'
'-x, -y, -z'

loop_
_atom_site_type_symbol
_atom_site_label
_atom_site_fract_x
_atom_site_fract_y
_atom_site_fract_z
_atom_site_U_iso_or_equiv
_atom_site_adp_type
_atom_site_calc_flag
_atom_site_refinement_flags
_atom_site_occupancy
_atom_site_symmetry_multiplicity
Ni Ni1 1.0000 0.5000 0.5000 0.04490(19) Uani d S 1 2
S S1 0.82193(11) 0.48140(9) 0.32858(7) 0.0569(2) Uani d . 1 1
S S2 0.98454(10) 0.73406(8) 0.59749(7) 0.0544(2) Uani d . 1 1
N N1 0.6004(5) 0.2159(4) -0.0092(3) 0.0933(10) Uani d . 1 1
N N2 1.1487(5) 1.0752(4) 0.9081(3) 0.1059(12) Uani d . 1 1
N N3 0.4538(3) 0.6143(3) 0.2736(2) 0.0612(6) Uani d . 1 1
C C9 0.6202(4) 0.8572(3) 0.5178(3) 0.0537(6) Uani d . 1 1
C C1 0.6864(5) 0.2485(4) 0.0912(3) 0.0653(8) Uani d . 1 1
C C2 0.7958(4) 0.2948(3) 0.2175(3) 0.0524(6) Uani d . 1 1
C C3 1.1208(4) 0.7989(3) 0.7514(3) 0.0514(6) Uani d . 1 1
C C4 1.1395(4) 0.9529(4) 0.8407(3) 0.0664(8) Uani d . 1 1
C C5 0.1777(5) 0.4619(5) 0.0912(4) 0.0947(12) Uani d . 1 1
H H5A 0.1089 0.4361 0.1461 0.142 Uiso calc R 1 1
H H5B 0.1256 0.3745 0.0089 0.142 Uiso calc R 1 1
H H5C 0.1762 0.5614 0.0844 0.142 Uiso calc R 1 1
C C6 0.3668(5) 0.4828(4) 0.1439(3) 0.0798(10) Uani d . 1 1
H H6A 0.4360 0.5097 0.0884 0.096 Uiso calc R 1 1
H H6B 0.3682 0.3805 0.1468 0.096 Uiso calc R 1 1
C C7 0.4085(4) 0.5897(4) 0.3731(3) 0.0648(8) Uani d . 1 1
H H7 0.3215 0.4893 0.3593 0.078 Uiso calc R 1 1
C C8 0.4840(4) 0.7048(4) 0.4930(3) 0.0634(8) Uani d . 1 1
H H8 0.4462 0.6834 0.5589 0.076 Uiso calc R 1 1
N N4 0.7030(4) 0.9716(3) 0.6353(2) 0.0637(6) Uani d . 1 1
C C10 0.6603(6) 0.9431(5) 0.7439(3) 0.0926(11) Uani d . 1 1
H H10A 0.5331 0.9145 0.7325 0.139 Uiso calc R 1 1
H H10B 0.7268 1.0406 0.8190 0.139 Uiso calc R 1 1
H H10C 0.6925 0.8554 0.7523 0.139 Uiso calc R 1 1
C C11 0.8478(5) 1.1248(4) 0.6603(3) 0.0776(9) Uani d . 1 1
H H11A 0.9461 1.1030 0.6341 0.116 Uiso calc R 1 1
H H11B 0.8891 1.1914 0.7493 0.116 Uiso calc R 1 1
H H11C 0.8042 1.1815 0.6142 0.116 Uiso calc R 1 1
C C12 0.6630(4) 0.8805(3) 0.4110(3) 0.0567(7) Uani d . 1 1
H H12 0.7490 0.9796 0.4213 0.068 Uiso calc R 1 1
C C13 0.5803(4) 0.7602(4) 0.2938(3) 0.0599(7) Uani d . 1 1
H H13 0.6116 0.7786 0.2252 0.072 Uiso calc R 1 1

loop_
_atom_site_aniso_label
_atom_site_aniso_U_11
_atom_site_aniso_U_22
_atom_site_aniso_U_33
_atom_site_aniso_U_12
_atom_site_aniso_U_13
_atom_site_aniso_U_23
Ni1 0.0457(3) 0.0453(3) 0.0501(3) 0.0200(2) 0.0176(2) 0.0227(2)
S1 0.0658(5) 0.0571(4) 0.0549(4) 0.0324(4) 0.0152(3) 0.0238(3)
S2 0.0605(4) 0.0485(4) 0.0584(4) 0.0259(3) 0.0153(3) 0.0228(3)
N1 0.105(2) 0.106(2) 0.0599(18) 0.047(2) 0.0083(17) 0.0229(17)
N2 0.119(3) 0.070(2) 0.105(3) 0.0448(19) 0.021(2) 0.0028(18)
N3 0.0563(14) 0.0638(15) 0.0696(16) 0.0287(12) 0.0214(12) 0.0273(13)
C9 0.0549(16) 0.0583(15) 0.0637(17) 0.0323(13) 0.0240(13) 0.0302(14)
C1 0.072(2) 0.0681(18) 0.0600(19) 0.0303(16) 0.0212(16) 0.0262(15)
C2 0.0498(15) 0.0568(15) 0.0490(15) 0.0174(12) 0.0174(12) 0.0205(12)
C3 0.0507(15) 0.0496(14) 0.0544(16) 0.0160(12) 0.0209(12) 0.0215(12)
C4 0.0656(19) 0.0556(17) 0.075(2) 0.0259(14) 0.0180(16) 0.0202(16)
C5 0.072(2) 0.079(2) 0.096(3) 0.0212(19) 0.001(2) 0.008(2)
C6 0.079(2) 0.069(2) 0.081(2) 0.0338(18) 0.0181(18) 0.0127(17)
C7 0.0547(17) 0.0584(17) 0.086(2) 0.0189(14) 0.0233(16) 0.0355(16)
C8 0.0620(18) 0.0736(19) 0.073(2) 0.0286(15) 0.0327(16) 0.0427(17)
N4 0.0721(16) 0.0657(15) 0.0679(16) 0.0372(13) 0.0305(13) 0.0289(13)
C10 0.113(3) 0.110(3) 0.065(2) 0.051(2) 0.041(2) 0.032(2)
C11 0.082(2) 0.0630(19) 0.078(2) 0.0297(17) 0.0146(18) 0.0192(17)
C12 0.0554(16) 0.0566(15) 0.0668(18) 0.0200(13) 0.0229(14) 0.0341(14)
C13 0.0572(17) 0.0734(18) 0.0645(18) 0.0293(15) 0.0264(14) 0.0380(16)

loop_
_atom_type_symbol
_atom_type_description
_atom_type_scat_dispersion_real
_atom_type_scat_dispersion_imag
_atom_type_scat_source
C C 0.0033 0.0016 'International Tables Vol C Tables 4.2.6.8 and 6.1.1.4'
H H 0.0000 0.0000 'International Tables Vol C Tables 4.2.6.8 and 6.1.1.4'
N N 0.0061 0.0033 'International Tables Vol C Tables 4.2.6.8 and 6.1.1.4'
S S 0.1246 0.1234 'International Tables Vol C Tables 4.2.6.8 and 6.1.1.4'
Ni Ni 0.3393 1.1124 'International Tables Vol C Tables 4.2.6.8 and 6.1.1.4'

loop_
_geom_angle_atom_site_label_1
_geom_angle_atom_site_label_2
_geom_angle_atom_site_label_3
_geom_angle_site_symmetry_1
_geom_angle_site_symmetry_3
_geom_angle
_geom_angle_publ_flag
S2 Ni1 S2 . 2_766 180.0 ?
S2 Ni1 S1 . 2_766 92.00(3) ?
S2 Ni1 S1 2_766 2_766 88.00(3) ?
S2 Ni1 S1 . . 88.00(3) y
S2 Ni1 S1 2_766 . 92.00(3) ?
S1 Ni1 S1 2_766 . 180.0000(10) ?
C2 S1 Ni1 . . 103.04(10) ?
C3 S2 Ni1 . . 103.41(10) ?
C7 N3 C13 . . 118.5(3) ?
C7 N3 C6 . . 120.5(3) ?
C13 N3 C6 . . 121.0(3) ?
N4 C9 C8 . . 121.9(3) ?
N4 C9 C12 . . 122.3(3) ?
C8 C9 C12 . . 115.8(3) ?
N1 C1 C2 . . 178.1(3) ?
C3 C2 C1 2_766 . 122.2(3) ?
C3 C2 S1 2_766 . 121.3(2) ?
C1 C2 S1 . . 116.5(2) ?
C2 C3 C4 2_766 . 122.6(3) ?
C2 C3 S2 2_766 . 120.3(2) ?
C4 C3 S2 . . 117.2(2) ?
N2 C4 C3 . . 177.2(4) ?
C6 C5 H5A . . 109.5 ?
C6 C5 H5B . . 109.5 ?
H5A C5 H5B . . 109.5 ?
C6 C5 H5C . . 109.5 ?
H5A C5 H5C . . 109.5 ?
H5B C5 H5C . . 109.5 ?
C5 C6 N3 . . 112.0(3) ?
C5 C6 H6A . . 109.2 ?
N3 C6 H6A . . 109.2 ?
C5 C6 H6B . . 109.2 ?
N3 C6 H6B . . 109.2 ?
H6A C6 H6B . . 107.9 ?
N3 C7 C8 . . 122.9(3) ?
N3 C7 H7 . . 118.5 ?
C8 C7 H7 . . 118.5 ?
C7 C8 C9 . . 120.0(3) ?
C7 C8 H8 . . 120.0 ?
C9 C8 H8 . . 120.0 ?
C9 N4 C11 . . 121.5(3) ?
C9 N4 C10 . . 121.3(3) ?
C11 N4 C10 . . 117.0(3) ?
N4 C10 H10A . . 109.5 ?
N4 C10 H10B . . 109.5 ?
H10A C10 H10B . . 109.5 ?
N4 C10 H10C . . 109.5 ?
H10A C10 H10C . . 109.5 ?
H10B C10 H10C . . 109.5 ?
N4 C11 H11A . . 109.5 ?
N4 C11 H11B . . 109.5 ?
H11A C11 H11B . . 109.5 ?
N4 C11 H11C . . 109.5 ?
H11A C11 H11C . . 109.5 ?
H11B C11 H11C . . 109.5 ?
C13 C12 C9 . . 120.8(3) ?
C13 C12 H12 . . 119.6 ?
C9 C12 H12 . . 119.6 ?
N3 C13 C12 . . 122.0(3) ?
N3 C13 H13 . . 119.0 ?
C12 C13 H13 . . 119.0 ?

loop_
_geom_bond_atom_site_label_1
_geom_bond_atom_site_label_2
_geom_bond_site_symmetry_2
_geom_bond_distance
_geom_bond_publ_flag
Ni1 S2 . 2.1776(8) y
Ni1 S2 2_766 2.1776(8) ?
Ni1 S1 2_766 2.1794(8) ?
Ni1 S1 . 2.1794(8) y
S1 C2 . 1.738(3) ?
S2 C3 . 1.742(3) ?
N1 C1 . 1.147(4) ?
N2 C4 . 1.136(4) ?
N3 C7 . 1.342(4) ?
N3 C13 . 1.351(4) ?
N3 C6 . 1.493(4) ?
C9 N4 . 1.339(4) ?
C9 C8 . 1.415(4) ?
C9 C12 . 1.412(4) ?
C1 C2 . 1.435(4) ?
C2 C3 2_766 1.354(4) ?
C3 C2 2_766 1.354(4) ?
C3 C4 . 1.431(4) ?
C5 C6 . 1.483(5) ?
C5 H5A . 0.9600 ?
C5 H5B . 0.9600 ?
C5 H5C . 0.9600 ?
C6 H6A . 0.9700 ?
C6 H6B . 0.9700 ?
C7 C8 . 1.358(4) ?
C7 H7 . 0.9300 ?
C8 H8 . 0.9300 ?
N4 C11 . 1.452(4) ?
N4 C10 . 1.451(4) ?
C10 H10A . 0.9600 ?
C10 H10B . 0.9600 ?
C10 H10C . 0.9600 ?
C11 H11A . 0.9600 ?
C11 H11B . 0.9600 ?
C11 H11C . 0.9600 ?
C12 C13 . 1.356(4) ?
C12 H12 . 0.9300 ?
C13 H13 . 0.9300 ?
